data_7003738
loop_
_publ_author_name
'Byun, Younghun'
'Jeon, Woo Sung'
'Lee, Tae-Woo'
'Lyu, Yi-Yeol'
'Chang, Seok'
'Kwon, Ohyun'
'Han, Eunsil'
'Kim, Heekyung'
'Kim, Myeongsuk'
'Lee, Ha-Jin'
'Das, Rupasree Ragini'

_publ_section_title
;
 Study on a set of bis-cyclometalated Ir(iii) complexes with a common
 ancillary ligand
;
_journal_issue 35
_journal_name_full 'Dalton Transactions'
_journal_page_first 4732
_journal_page_last 4741
_journal_paper_doi 10.1039/b719205c
_journal_year 2008
_chemical_formula_moiety 'C30 H18 F4 Ir N7 O'
_chemical_formula_sum 'C30 H18 F4 Ir N7 O'
_chemical_formula_weight 760.71
_chemical_name_systematic
;
?
;
_space_group_IT_number 15
_symmetry_cell_setting monoclinic
_symmetry_space_group_name_Hall '-C 2yc'
_symmetry_space_group_name_H-M 'C 1 2/c 1'
_atom_sites_solution_hydrogens geom
_atom_sites_solution_primary direct
_atom_sites_solution_secondary difmap
_audit_creation_method SHELXL-97
_cell_angle_alpha 90.00
_cell_angle_beta 127.848(7)
_cell_angle_gamma 90.00
_cell_formula_units_Z 8
_cell_length_a 21.982(11)
_cell_length_b 30.270(15)
_cell_length_c 14.317(7)
_cell_measurement_reflns_used 5666
_cell_measurement_temperature 293(2)
_cell_measurement_theta_max 28.068
_cell_measurement_theta_min 2.249
_cell_volume 7522(6)
_computing_cell_refinement 'Bruker SAINT'
_computing_data_collection 'Bruker SMART'
_computing_data_reduction 'Bruker SAINT'
_computing_molecular_graphics ORTEP3
_computing_publication_material WinGX
_computing_structure_refinement 'Bruker SHELXTL'
_computing_structure_solution 'Bruker SHELXTL'
_diffrn_ambient_temperature 293(2)
_diffrn_measured_fraction_theta_full 0.977
_diffrn_measured_fraction_theta_max 0.977
_diffrn_measurement_device_type 'CCD area detector'
_diffrn_measurement_method 'omega scans'
_diffrn_radiation_monochromator graphite
_diffrn_radiation_source 'fine-focus sealed tube'
_diffrn_radiation_type MoK\a
_diffrn_radiation_wavelength 0.71073
_diffrn_reflns_av_R_equivalents 0.0855
_diffrn_reflns_av_sigmaI/netI 0.1269
_diffrn_reflns_limit_h_max 26
_diffrn_reflns_limit_h_min -25
_diffrn_reflns_limit_k_max 35
_diffrn_reflns_limit_k_min -35
_diffrn_reflns_limit_l_max 17
_diffrn_reflns_limit_l_min -16
_diffrn_reflns_number 17507
_diffrn_reflns_theta_full 25.00
_diffrn_reflns_theta_max 25.00
_diffrn_reflns_theta_min 1.35
_diffrn_standards_decay_% <2.0
_exptl_absorpt_coefficient_mu 3.598
_exptl_absorpt_correction_T_max 0.8997
_exptl_absorpt_correction_T_min 0.4666
_exptl_absorpt_correction_type multi-scan
_exptl_absorpt_process_details 'Bruker SADABS'
_exptl_crystal_colour yellow
_exptl_crystal_density_diffrn 1.343
_exptl_crystal_density_method 'not measured'
_exptl_crystal_description plate
_exptl_crystal_F_000 2944
_exptl_crystal_size_max 0.25
_exptl_crystal_size_mid 0.15
_exptl_crystal_size_min 0.03
_refine_diff_density_max 2.223
_refine_diff_density_min -3.387
_refine_diff_density_rms 0.283
_refine_ls_extinction_method none
_refine_ls_goodness_of_fit_ref 1.087
_refine_ls_hydrogen_treatment constr
_refine_ls_matrix_type full
_refine_ls_number_parameters 390
_refine_ls_number_reflns 6487
_refine_ls_number_restraints 0
_refine_ls_restrained_S_all 1.087
_refine_ls_R_factor_all 0.1294
_refine_ls_R_factor_gt 0.0883
_refine_ls_shift/su_max 0.001
_refine_ls_shift/su_mean 0.000
_refine_ls_structure_factor_coef Fsqd
_refine_ls_weighting_details 'calc w=1/[\s^2^(Fo^2^)+(0.1232P)^2^+94.3432P] where P=(Fo^2^+2Fc^2^)/3'
_refine_ls_weighting_scheme calc
_refine_ls_wR_factor_gt 0.2241
_refine_ls_wR_factor_ref 0.2401
_reflns_number_gt 4176
_reflns_number_total 6487
_reflns_threshold_expression >2sigma(I)
_cod_data_source_file b719205c.txt
_cod_data_source_block o4_78mo
_cod_depositor_comments
;
The following automatic conversions were performed:
'_symmetry_cell_setting' value 'Monoclinic' changed to 'monoclinic'
according to '/home/saulius/struct/CIF-dictionaries/cif_core.dic'
dictionary named 'cif_core.dic' version 2.4.1 from
2010-06-29.

'_exptl_absorpt_correction_type' value 'Multi-scan' changed
to 'multi-scan' according to
'/home/saulius/struct/CIF-dictionaries/cif_core.dic' dictionary named
'cif_core.dic' version 2.4.1 from 2010-06-29.

Automatic conversion script
Id: cif_fix_enum 1527 2010-12-29 10:47:43Z saulius 
;
_cod_original_cell_volume 7523(7)
_cod_original_sg_symbol_H-M C2/c
_cod_database_code 7003738

loop_
_symmetry_equiv_pos_as_xyz
'x, y, z'
'x, -y, z+1/2'
'x+1/2, y+1/2, z'
'x+1/2, -y+1/2, z+1/2'
'-x, -y, -z'
'-x, y, -z-1/2'
'-x+1/2, -y+1/2, -z'
'-x+1/2, y+1/2, -z-1/2'

loop_
_atom_site_label
_atom_site_type_symbol
_atom_site_fract_x
_atom_site_fract_y
_atom_site_fract_z
_atom_site_U_iso_or_equiv
_atom_site_adp_type
_atom_site_occupancy
_atom_site_symmetry_multiplicity
_atom_site_calc_flag
_atom_site_refinement_flags
_atom_site_disorder_assembly
_atom_site_disorder_group
Ir1 Ir 0.73949(3) 0.41774(2) 0.83120(5) 0.0266(2) Uani 1 1 d . . .
F1 F 0.8291(7) 0.2801(4) 1.1134(10) 0.065(3) Uani 1 1 d . . .
F2 F 0.8095(9) 0.2543(4) 0.7738(12) 0.084(4) Uani 1 1 d . . .
F3 F 0.9612(5) 0.4448(4) 0.7979(8) 0.045(3) Uani 1 1 d . . .
F4 F 1.0428(5) 0.4417(4) 1.1827(7) 0.050(3) Uani 1 1 d . . .
O1 O 0.6069(6) 0.5329(4) 0.7196(11) 0.044(3) Uani 1 1 d . . .
N1 N 0.6167(7) 0.4159(5) 0.7337(11) 0.032(3) Uani 1 1 d . . .
N2 N 0.5849(6) 0.4583(5) 0.7031(11) 0.030(3) Uani 1 1 d . . .
N3 N 0.7086(7) 0.4838(5) 0.8055(11) 0.031(3) Uani 1 1 d . . .
H3 H 0.7437 0.5038 0.8361 0.037 Uiso 1 1 calc R . .
N4 N 0.7533(7) 0.4102(4) 0.9855(11) 0.028(3) Uani 1 1 d . . .
N5 N 0.8763(9) 0.1894(6) 1.0238(18) 0.073(6) Uani 1 1 d . . .
N6 N 0.7339(7) 0.4214(5) 0.6824(11) 0.031(3) Uani 1 1 d . . .
N7 N 1.1416(8) 0.4549(5) 1.0635(13) 0.046(4) Uani 1 1 d . . .
C1 C 0.5067(8) 0.4551(6) 0.6313(14) 0.031(4) Uani 1 1 d . . .
C2 C 0.4889(9) 0.4118(6) 0.6162(15) 0.042(5) Uani 1 1 d . . .
H2 H 0.4397 0.3996 0.5709 0.050 Uiso 1 1 calc R . .
C3 C 0.5586(9) 0.3888(5) 0.6816(15) 0.031(4) Uani 1 1 d . . .
C4 C 0.4552(9) 0.4949(7) 0.5809(16) 0.047(5) Uani 1 1 d . . .
H4A H 0.4042 0.4862 0.5149 0.070 Uiso 1 1 calc R . .
H4B H 0.4748 0.5160 0.5552 0.070 Uiso 1 1 calc R . .
H4C H 0.4537 0.5081 0.6405 0.070 Uiso 1 1 calc R . .
C5 C 0.5719(10) 0.3412(7) 0.6933(18) 0.055(5) Uani 1 1 d . . .
H5A H 0.6157 0.3347 0.6960 0.083 Uiso 1 1 calc R . .
H5B H 0.5272 0.3265 0.6268 0.083 Uiso 1 1 calc R . .
H5C H 0.5815 0.3311 0.7649 0.083 Uiso 1 1 calc R . .
C6 C 0.6357(9) 0.4954(6) 0.7428(13) 0.029(4) Uani 1 1 d . . .
C7 C 0.7418(8) 0.4443(6) 1.0363(14) 0.035(4) Uani 1 1 d . . .
H7 H 0.7276 0.4719 1.0002 0.042 Uiso 1 1 calc R . .
C8 C 0.7507(11) 0.4387(10) 1.1387(16) 0.065(7) Uani 1 1 d . . .
H8 H 0.7436 0.4625 1.1722 0.078 Uiso 1 1 calc R . .
C9 C 0.7692(9) 0.4002(7) 1.1895(16) 0.037(4) Uani 1 1 d . . .
H9 H 0.7732 0.3963 1.2575 0.045 Uiso 1 1 calc R . .
C10 C 0.7827(9) 0.3656(6) 1.1444(15) 0.040(4) Uani 1 1 d . . .
H10 H 0.7970 0.3383 1.1823 0.048 Uiso 1 1 calc R . .
C11 C 0.7748(9) 0.3712(6) 1.0360(14) 0.039(4) Uani 1 1 d . . .
C12 C 0.7826(8) 0.3396(6) 0.9705(15) 0.036(4) Uani 1 1 d . . .
C13 C 0.8097(10) 0.2953(7) 1.0085(16) 0.051(5) Uani 1 1 d . . .
C14 C 0.8214(10) 0.2678(6) 0.9464(17) 0.042(5) Uani 1 1 d . . .
C15 C 0.8010(11) 0.2829(7) 0.8393(18) 0.051(5) Uani 1 1 d . . .
C16 C 0.7761(9) 0.3250(6) 0.7989(16) 0.040(4) Uani 1 1 d . . .
H16 H 0.7645 0.3338 0.7274 0.048 Uiso 1 1 calc R . .
C17 C 0.7681(8) 0.3545(5) 0.8649(14) 0.029(4) Uani 1 1 d . . .
C18 C 0.8512(11) 0.2245(8) 0.990(2) 0.057(6) Uani 1 1 d . . .
C19 C 0.6702(9) 0.4150(6) 0.5753(14) 0.037(4) Uani 1 1 d . . .
H19 H 0.6250 0.4094 0.5655 0.044 Uiso 1 1 calc R . .
C20 C 0.6675(9) 0.4164(6) 0.4774(15) 0.038(4) Uani 1 1 d . . .
H20 H 0.6212 0.4124 0.4021 0.046 Uiso 1 1 calc R . .
C21 C 0.7373(9) 0.4239(6) 0.4942(15) 0.038(5) Uani 1 1 d . . .
H21 H 0.7380 0.4244 0.4299 0.046 Uiso 1 1 calc R . .
C22 C 0.8004(10) 0.4302(6) 0.6012(15) 0.038(4) Uani 1 1 d . . .
H22 H 0.8458 0.4362 0.6119 0.046 Uiso 1 1 calc R . .
C23 C 0.8024(9) 0.4281(5) 0.7019(13) 0.026(4) Uani 1 1 d . . .
C24 C 0.8673(9) 0.4326(5) 0.8261(14) 0.028(4) Uani 1 1 d . . .
C25 C 0.9406(9) 0.4385(6) 0.8698(14) 0.030(4) Uani 1 1 d . . .
C26 C 1.0038(8) 0.4441(5) 0.9940(13) 0.029(4) Uani 1 1 d . . .
C27 C 0.9846(9) 0.4384(6) 1.0682(13) 0.033(4) Uani 1 1 d . . .
C28 C 0.9110(8) 0.4305(5) 1.0287(13) 0.027(4) Uani 1 1 d . . .
H28 H 0.9013 0.4270 1.0830 0.032 Uiso 1 1 calc R . .
C29 C 0.8502(8) 0.4277(5) 0.9077(13) 0.022(3) Uani 1 1 d . . .
C30 C 1.0802(9) 0.4509(6) 1.0315(14) 0.034(4) Uani 1 1 d . . .

loop_
_atom_site_aniso_label
_atom_site_aniso_U_11
_atom_site_aniso_U_22
_atom_site_aniso_U_33
_atom_site_aniso_U_23
_atom_site_aniso_U_13
_atom_site_aniso_U_12
Ir1 0.0180(3) 0.0356(4) 0.0239(3) 0.0004(3) 0.0117(3) 0.0005(3)
F1 0.070(8) 0.066(8) 0.059(7) 0.023(6) 0.040(6) 0.002(7)
F2 0.121(11) 0.055(8) 0.092(10) 0.001(8) 0.074(9) 0.018(8)
F3 0.032(5) 0.068(8) 0.040(6) -0.001(5) 0.025(5) -0.010(5)
F4 0.020(5) 0.099(9) 0.019(5) 0.001(5) 0.005(4) 0.000(5)
O1 0.033(6) 0.028(7) 0.051(8) 0.003(6) 0.017(6) 0.000(6)
N1 0.031(7) 0.034(8) 0.038(7) 0.000(7) 0.025(6) -0.001(7)
N2 0.010(6) 0.043(9) 0.030(7) -0.001(7) 0.009(5) -0.003(6)
N3 0.020(6) 0.041(9) 0.037(7) -0.001(7) 0.019(6) 0.002(6)
N4 0.023(6) 0.029(9) 0.037(7) 0.014(7) 0.021(6) 0.007(6)
N5 0.036(9) 0.052(13) 0.087(14) 0.006(11) 0.015(9) 0.012(9)
N6 0.023(6) 0.042(9) 0.023(6) 0.001(7) 0.011(6) 0.015(7)
N7 0.026(8) 0.060(12) 0.048(9) -0.018(8) 0.020(7) -0.014(7)
C1 0.014(7) 0.037(11) 0.031(8) 0.007(8) 0.009(7) 0.005(7)
C2 0.023(8) 0.052(14) 0.046(10) 0.011(9) 0.019(8) -0.015(9)
C3 0.023(8) 0.026(10) 0.045(10) -0.014(8) 0.022(8) -0.011(7)
C4 0.025(9) 0.060(14) 0.047(11) 0.010(10) 0.018(8) 0.008(9)
C5 0.036(10) 0.063(15) 0.058(12) 0.004(11) 0.025(10) -0.011(10)
C6 0.034(9) 0.027(10) 0.024(8) -0.012(7) 0.017(7) -0.007(8)
C7 0.026(8) 0.038(11) 0.042(10) 0.008(8) 0.021(8) 0.007(8)
C8 0.040(11) 0.13(2) 0.033(11) -0.015(13) 0.028(10) -0.005(13)
C9 0.023(9) 0.056(12) 0.037(10) 0.000(9) 0.020(8) 0.004(8)
C10 0.034(9) 0.041(12) 0.039(10) 0.008(9) 0.020(8) 0.000(9)
C11 0.028(8) 0.052(13) 0.028(9) 0.007(9) 0.012(7) 0.007(8)
C12 0.010(7) 0.056(13) 0.043(10) 0.003(9) 0.017(7) 0.002(8)
C13 0.029(9) 0.073(16) 0.033(10) 0.011(10) 0.009(8) 0.007(10)
C14 0.041(10) 0.035(12) 0.059(12) 0.006(10) 0.035(10) 0.001(9)
C15 0.045(11) 0.050(14) 0.058(13) -0.023(11) 0.032(10) -0.012(10)
C16 0.037(9) 0.019(10) 0.048(10) 0.001(8) 0.019(8) -0.005(8)
C17 0.023(8) 0.028(10) 0.030(8) 0.003(7) 0.013(7) 0.011(7)
C18 0.031(10) 0.054(15) 0.076(15) -0.003(13) 0.027(11) -0.007(11)
C19 0.025(8) 0.037(11) 0.032(9) -0.008(9) 0.009(7) -0.005(8)
C20 0.026(8) 0.045(11) 0.033(9) 0.007(9) 0.012(7) 0.013(9)
C21 0.037(9) 0.058(13) 0.039(9) -0.005(9) 0.033(8) 0.018(9)
C22 0.034(9) 0.041(12) 0.044(10) 0.016(8) 0.026(9) 0.015(8)
C23 0.036(9) 0.025(10) 0.023(8) 0.006(7) 0.021(7) 0.009(7)
C24 0.034(9) 0.019(9) 0.030(8) 0.007(7) 0.020(7) 0.015(7)
C25 0.035(9) 0.032(10) 0.032(8) 0.003(8) 0.026(8) 0.008(8)
C26 0.016(7) 0.028(10) 0.026(8) 0.005(7) 0.004(6) -0.001(7)
C27 0.028(8) 0.037(10) 0.025(8) 0.010(8) 0.013(7) 0.008(8)
C28 0.022(8) 0.032(10) 0.026(8) 0.007(7) 0.015(7) 0.011(7)
C29 0.025(8) 0.019(9) 0.034(8) 0.015(7) 0.024(7) 0.014(6)
C30 0.032(9) 0.027(10) 0.037(9) 0.004(8) 0.018(8) -0.003(8)

loop_
_atom_type_symbol
_atom_type_description
_atom_type_scat_dispersion_real
_atom_type_scat_dispersion_imag
_atom_type_scat_source
C C 0.0033 0.0016 'International Tables Vol C Tables 4.2.6.8 and 6.1.1.4'
H H 0.0000 0.0000 'International Tables Vol C Tables 4.2.6.8 and 6.1.1.4'
N N 0.0061 0.0033 'International Tables Vol C Tables 4.2.6.8 and 6.1.1.4'
O O 0.0106 0.0060 'International Tables Vol C Tables 4.2.6.8 and 6.1.1.4'
F F 0.0171 0.0103 'International Tables Vol C Tables 4.2.6.8 and 6.1.1.4'
Ir Ir -1.4442 7.9887 'International Tables Vol C Tables 4.2.6.8 and 6.1.1.4'

loop_
_geom_angle_atom_site_label_1
_geom_angle_atom_site_label_2
_geom_angle_atom_site_label_3
_geom_angle
_geom_angle_site_symmetry_1
_geom_angle_site_symmetry_3
_geom_angle_publ_flag
C17 Ir1 C29 85.0(6) . . ?
C17 Ir1 N4 79.3(6) . . ?
C29 Ir1 N4 95.8(5) . . ?
C17 Ir1 N6 96.4(6) . . ?
C29 Ir1 N6 80.6(5) . . ?
N4 Ir1 N6 174.8(5) . . ?
C17 Ir1 N3 175.9(6) . . ?
C29 Ir1 N3 96.2(5) . . ?
N4 Ir1 N3 96.6(5) . . ?
N6 Ir1 N3 87.7(5) . . ?
C17 Ir1 N1 102.6(6) . . ?
C29 Ir1 N1 171.4(5) . . ?
N4 Ir1 N1 89.6(5) . . ?
N6 Ir1 N1 94.3(5) . . ?
N3 Ir1 N1 76.5(5) . . ?
C3 N1 N2 105.8(12) . . ?
C3 N1 Ir1 142.2(12) . . ?
N2 N1 Ir1 111.5(9) . . ?
C1 N2 N1 109.3(13) . . ?
C1 N2 C6 132.0(15) . . ?
N1 N2 C6 118.5(12) . . ?
C6 N3 Ir1 120.5(11) . . ?
C11 N4 C7 120.4(14) . . ?
C11 N4 Ir1 117.4(11) . . ?
C7 N4 Ir1 122.2(11) . . ?
C19 N6 C23 120.9(14) . . ?
C19 N6 Ir1 123.0(12) . . ?
C23 N6 Ir1 115.9(10) . . ?
C2 C1 N2 107.2(14) . . ?
C2 C1 C4 130.2(15) . . ?
N2 C1 C4 122.6(15) . . ?
C1 C2 C3 106.7(14) . . ?
N1 C3 C2 111.0(15) . . ?
N1 C3 C5 120.0(15) . . ?
C2 C3 C5 129.0(15) . . ?
O1 C6 N3 129.4(15) . . ?
O1 C6 N2 117.7(14) . . ?
N3 C6 N2 112.8(14) . . ?
C8 C7 N4 121.6(19) . . ?
C9 C8 C7 120(2) . . ?
C8 C9 C10 120.7(18) . . ?
C9 C10 C11 119.8(17) . . ?
N4 C11 C12 113.0(15) . . ?
N4 C11 C10 117.4(16) . . ?
C12 C11 C10 129.5(17) . . ?
C17 C12 C11 116.7(16) . . ?
C17 C12 C13 118.3(16) . . ?
C11 C12 C13 124.7(16) . . ?
C14 C13 F1 117.4(18) . . ?
C14 C13 C12 121.8(17) . . ?
F1 C13 C12 120.7(18) . . ?
C13 C14 C15 117.6(18) . . ?
C13 C14 C18 120.0(19) . . ?
C15 C14 C18 122.3(19) . . ?
C16 C15 F2 119.1(19) . . ?
C16 C15 C14 123.2(18) . . ?
F2 C15 C14 117.6(19) . . ?
C15 C16 C17 119.9(18) . . ?
C16 C17 C12 118.8(16) . . ?
C16 C17 Ir1 127.7(13) . . ?
C12 C17 Ir1 113.5(12) . . ?
N5 C18 C14 178(2) . . ?
N6 C19 C20 122.6(16) . . ?
C19 C20 C21 118.0(15) . . ?
C22 C21 C20 118.8(15) . . ?
C21 C22 C23 122.4(16) . . ?
N6 C23 C22 117.1(14) . . ?
N6 C23 C24 113.3(13) . . ?
C22 C23 C24 129.6(15) . . ?
C25 C24 C29 118.3(14) . . ?
C25 C24 C23 125.7(14) . . ?
C29 C24 C23 115.9(14) . . ?
C24 C25 F3 121.9(14) . . ?
C24 C25 C26 124.4(14) . . ?
F3 C25 C26 113.3(13) . . ?
C27 C26 C30 125.1(14) . . ?
C27 C26 C25 114.6(13) . . ?
C30 C26 C25 120.1(14) . . ?
F4 C27 C28 121.6(14) . . ?
F4 C27 C26 115.1(14) . . ?
C28 C27 C26 123.3(14) . . ?
C27 C28 C29 120.8(14) . . ?
C28 C29 C24 118.3(13) . . ?
C28 C29 Ir1 127.5(10) . . ?
C24 C29 Ir1 114.2(11) . . ?
N7 C30 C26 177.5(19) . . ?

loop_
_geom_bond_atom_site_label_1
_geom_bond_atom_site_label_2
_geom_bond_distance
_geom_bond_site_symmetry_2
_geom_bond_publ_flag
Ir1 C17 1.979(16) . ?
Ir1 C29 1.986(14) . ?
Ir1 N4 2.050(13) . ?
Ir1 N6 2.060(13) . ?
Ir1 N3 2.071(14) . ?
Ir1 N1 2.148(12) . ?
F1 C13 1.36(2) . ?
F2 C15 1.37(2) . ?
F3 C25 1.369(16) . ?
F4 C27 1.327(17) . ?
O1 C6 1.242(19) . ?
N1 C3 1.300(19) . ?
N1 N2 1.397(18) . ?
N2 C1 1.361(17) . ?
N2 C6 1.43(2) . ?
N3 C6 1.316(19) . ?
N4 C11 1.31(2) . ?
N4 C7 1.37(2) . ?
N5 C18 1.16(3) . ?
N6 C19 1.310(19) . ?
N6 C23 1.37(2) . ?
N7 C30 1.135(19) . ?
C1 C2 1.35(2) . ?
C1 C4 1.50(2) . ?
C2 C3 1.40(2) . ?
C3 C5 1.46(3) . ?
C7 C8 1.37(2) . ?
C8 C9 1.30(3) . ?
C9 C10 1.36(2) . ?
C10 C11 1.46(2) . ?
C11 C12 1.42(2) . ?
C12 C17 1.42(2) . ?
C12 C13 1.43(3) . ?
C13 C14 1.35(3) . ?
C14 C15 1.38(3) . ?
C14 C18 1.43(3) . ?
C15 C16 1.37(3) . ?
C16 C17 1.39(2) . ?
C19 C20 1.37(2) . ?
C20 C21 1.42(2) . ?
C21 C22 1.30(2) . ?
C22 C23 1.42(2) . ?
C23 C24 1.45(2) . ?
C24 C25 1.34(2) . ?
C24 C29 1.44(2) . ?
C25 C26 1.45(2) . ?
C26 C27 1.37(2) . ?
C26 C30 1.43(2) . ?
C27 C28 1.37(2) . ?
C28 C29 1.40(2) . ?

loop_
_geom_hbond_atom_site_label_D
_geom_hbond_atom_site_label_H
_geom_hbond_atom_site_label_A
_geom_hbond_distance_DH
_geom_hbond_distance_HA
_geom_hbond_distance_DA
_geom_hbond_angle_DHA
_geom_hbond_site_symmetry_A
N3 H3 N7 0.86 2.35 3.198(19) 167.3 5_767
